data_7232191
loop_
_publ_author_name
'Xu, Hui'
'Zhou, Bo-Yu'
'Yu, Kai'
'Su, Zhan-Hua'
'Zhou, Bai-Bin'
'Su, Zhong-Min'

_publ_section_title
;
 Copper cyanide polymers with controllable dimensions modulated by rigid
 and flexible bis-(imidazole) ligands: synthesis, crystal structure and
 fluorescence properties
;
_journal_issue 8
_journal_name_full CrystEngComm
_journal_page_first 1242
_journal_paper_doi 10.1039/C8CE01769G
_journal_volume 21
_journal_year 2019
_chemical_formula_moiety 'C7 H5 Cu N3'
_chemical_formula_sum 'C7 H5 Cu N3'
_chemical_formula_weight 194.69
_space_group_crystal_system monoclinic
_space_group_IT_number 15
_space_group_name_Hall '-C 2yc'
_space_group_name_H-M_alt 'C 1 2/c 1'
_symmetry_space_group_name_Hall '-C 2yc'
_symmetry_space_group_name_H-M 'C 1 2/c 1'
_atom_sites_solution_hydrogens geom
_audit_creation_method SHELXL-2017/1
_audit_update_record
;
2018-09-26 deposited with the CCDC.
2019-01-10 downloaded from the CCDC.
;
_cell_angle_alpha 90
_cell_angle_beta 102.882(11)
_cell_angle_gamma 90
_cell_formula_units_Z 8
_cell_length_a 11.089(7)
_cell_length_b 8.790(5)
_cell_length_c 15.236(9)
_cell_measurement_reflns_used 2281
_cell_measurement_temperature 296(2)
_cell_measurement_theta_max 28.0835
_cell_measurement_theta_min 2.987
_cell_volume 1447.7(15)
_computing_cell_refinement 'Bruker SMART'
_computing_data_collection 'Bruker SMART'
_computing_data_reduction 'Bruker SAINT'
_computing_molecular_graphics 'Bruker SHELXTL'
_computing_publication_material 'Bruker SHELXTL'
_computing_structure_refinement 'SHELXL-2017/1 (Sheldrick, 2017)'
_computing_structure_solution 'Bruker SHELXTL'
_diffrn_ambient_temperature 296(2)
_diffrn_measured_fraction_theta_full 0.998
_diffrn_measured_fraction_theta_max 0.980
_diffrn_measurement_device_type 'CCD area detector'
_diffrn_measurement_method 'phi and omega scans'
_diffrn_radiation_type MoK\a
_diffrn_radiation_wavelength 0.71073
_diffrn_reflns_av_R_equivalents 0.0283
_diffrn_reflns_av_unetI/netI 0.0328
_diffrn_reflns_Laue_measured_fraction_full 0.998
_diffrn_reflns_Laue_measured_fraction_max 0.980
_diffrn_reflns_limit_h_max 14
_diffrn_reflns_limit_h_min -11
_diffrn_reflns_limit_k_max 11
_diffrn_reflns_limit_k_min -11
_diffrn_reflns_limit_l_max 16
_diffrn_reflns_limit_l_min -20
_diffrn_reflns_number 4389
_diffrn_reflns_point_group_measured_fraction_full 0.998
_diffrn_reflns_point_group_measured_fraction_max 0.980
_diffrn_reflns_theta_full 25.242
_diffrn_reflns_theta_max 28.234
_diffrn_reflns_theta_min 2.743
_exptl_absorpt_coefficient_mu 2.941
_exptl_absorpt_correction_T_max 0.572
_exptl_absorpt_correction_T_min 0.443
_exptl_absorpt_correction_type multi-scan
_exptl_crystal_colour 'pale yellow'
_exptl_crystal_density_diffrn 1.786
_exptl_crystal_description block
_exptl_crystal_F_000 776
_exptl_crystal_size_max 0.280
_exptl_crystal_size_mid 0.250
_exptl_crystal_size_min 0.190
_refine_diff_density_max 0.460
_refine_diff_density_min -0.288
_refine_diff_density_rms 0.064
_refine_ls_extinction_coef 0.0053(5)
_refine_ls_extinction_expression Fc^*^=kFc[1+0.001xFc^2^\l^3^/sin(2\q)]^-1/4^
_refine_ls_extinction_method 'SHELXL-2017/1 (Sheldrick 2017)'
_refine_ls_goodness_of_fit_ref 1.064
_refine_ls_hydrogen_treatment constr
_refine_ls_matrix_type full
_refine_ls_number_parameters 101
_refine_ls_number_reflns 1758
_refine_ls_number_restraints 0
_refine_ls_restrained_S_all 1.064
_refine_ls_R_factor_all 0.0381
_refine_ls_R_factor_gt 0.0291
_refine_ls_shift/su_max 0.001
_refine_ls_shift/su_mean 0.000
_refine_ls_structure_factor_coef Fsqd
_refine_ls_weighting_details 'w=1/[\s^2^(Fo^2^)+(0.0371P)^2^+0.7326P] where P=(Fo^2^+2Fc^2^)/3'
_refine_ls_weighting_scheme calc
_refine_ls_wR_factor_gt 0.0761
_refine_ls_wR_factor_ref 0.0802
_reflns_Friedel_coverage 0.000
_reflns_number_gt 1429
_reflns_number_total 1792
_reflns_threshold_expression 'I > 2\s(I)'
_cod_data_source_file c8ce01769g2.cif
_cod_data_source_block 03
_cod_depositor_comments
;
The following automatic conversions were performed:

'_exptl_absorpt_correction_type' value 'Multi-scan' changed to
'multi-scan' according to
/home/data/users/saulius/crontab/automatic-downloads/rss-feeds/RSC/lib/dictionaries/cif_core.dic
dictionary named 'cif_core.dic' version 2.4.2 from 2011-04-26.

Automatic conversion script
Id: cif_fix_values 4973 2017-02-22 13:04:09Z antanas 

 Adding full bibliography for 7232190--7232194.cif.
;
_cod_original_cell_volume 1447.6(16)
_cod_database_code 7232191
_shelx_shelxl_version_number 2017/1
_shelx_space_group_comment
; 
The symmetry employed for this shelxl refinement is uniquely defined 
by the following loop, which should always be used as a source of 
symmetry information in preference to the above space-group names. 
They are only intended as comments. 
;
_shelx_estimated_absorpt_t_min 0.215
_shelx_estimated_absorpt_t_max 0.315

loop_
_space_group_symop_operation_xyz
'x, y, z'
'-x, y, -z+1/2'
'x+1/2, y+1/2, z'
'-x+1/2, y+1/2, -z+1/2'
'-x, -y, -z'
'x, -y, z-1/2'
'-x+1/2, -y+1/2, -z'
'x+1/2, -y+1/2, z-1/2'

loop_
_atom_site_label
_atom_site_type_symbol
_atom_site_fract_x
_atom_site_fract_y
_atom_site_fract_z
_atom_site_U_iso_or_equiv
_atom_site_adp_type
_atom_site_occupancy
_atom_site_site_symmetry_order
_atom_site_calc_flag
_atom_site_refinement_flags_posn
_atom_site_refinement_flags_adp
C7 C 0.7568(3) 1.3007(2) 0.71530(14) 0.0514(6) Uani 1 1 d . .
N3 N 0.7608(3) 0.9208(2) 0.76112(14) 0.0609(6) Uani 1 1 d . .
Cu1 Cu 0.78524(3) 1.09951(3) 0.68784(2) 0.05032(15) Uani 1 1 d . .
C3 C 0.95689(18) 0.6444(2) 0.51274(13) 0.0334(4) Uani 1 1 d . .
N2 N 0.84700(18) 0.99009(19) 0.59199(12) 0.0437(4) Uani 1 1 d . .
N1 N 0.90961(16) 0.79210(18) 0.52509(10) 0.0353(4) Uani 1 1 d . .
C1 C 0.9922(2) 0.6096(2) 0.43404(14) 0.0438(5) Uani 1 1 d . .
H1 H 0.987269 0.683083 0.389467 0.053 Uiso 1 1 calc R U
C4 C 0.8670(2) 0.8995(2) 0.45958(14) 0.0403(5) Uani 1 1 d . .
H4 H 0.864126 0.890448 0.398337 0.048 Uiso 1 1 calc R U
C2 C 0.9649(2) 0.5343(2) 0.57874(14) 0.0447(5) Uani 1 1 d . .
H2 H 0.941317 0.557437 0.632063 0.054 Uiso 1 1 calc R U
C5 C 0.8302(2) 1.0203(2) 0.50147(14) 0.0415(5) Uani 1 1 d . .
H5 H 0.798345 1.110224 0.473474 0.050 Uiso 1 1 calc R U
C6 C 0.8950(2) 0.8525(2) 0.60304(14) 0.0440(5) Uani 1 1 d . .
H6 H 0.916189 0.803047 0.658283 0.053 Uiso 1 1 calc R U

loop_
_atom_site_aniso_label
_atom_site_aniso_U_11
_atom_site_aniso_U_22
_atom_site_aniso_U_33
_atom_site_aniso_U_23
_atom_site_aniso_U_13
_atom_site_aniso_U_12
C7 0.0919(19) 0.0320(11) 0.0354(10) 0.0034(8) 0.0252(11) 0.0003(11)
N3 0.114(2) 0.0294(10) 0.0446(11) 0.0008(7) 0.0300(12) -0.0053(10)
Cu1 0.0838(3) 0.02453(17) 0.0460(2) -0.00279(10) 0.02171(16) 0.00109(11)
C3 0.0339(11) 0.0306(9) 0.0355(9) -0.0029(7) 0.0077(8) -0.0006(7)
N2 0.0603(12) 0.0318(9) 0.0418(9) -0.0009(7) 0.0173(8) 0.0035(8)
N1 0.0417(10) 0.0303(8) 0.0353(8) 0.0000(6) 0.0118(7) 0.0001(7)
C1 0.0615(14) 0.0370(11) 0.0362(10) 0.0069(8) 0.0182(10) 0.0085(9)
C4 0.0461(13) 0.0403(11) 0.0351(10) 0.0047(8) 0.0100(9) 0.0040(9)
C2 0.0647(15) 0.0400(11) 0.0345(10) 0.0010(8) 0.0221(10) 0.0075(10)
C5 0.0466(13) 0.0351(10) 0.0438(11) 0.0049(8) 0.0125(9) 0.0027(9)
C6 0.0620(15) 0.0355(10) 0.0352(10) 0.0006(8) 0.0126(10) 0.0034(10)

loop_
_atom_type_symbol
_atom_type_description
_atom_type_scat_dispersion_real
_atom_type_scat_dispersion_imag
_atom_type_scat_source
C C 0.0033 0.0016 'International Tables Vol C Tables 4.2.6.8 and 6.1.1.4'
H H 0.0000 0.0000 'International Tables Vol C Tables 4.2.6.8 and 6.1.1.4'
N N 0.0061 0.0033 'International Tables Vol C Tables 4.2.6.8 and 6.1.1.4'
Cu Cu 0.3201 1.2651 'International Tables Vol C Tables 4.2.6.8 and 6.1.1.4'

loop_
_geom_angle_atom_site_label_1
_geom_angle_atom_site_label_2
_geom_angle_atom_site_label_3
_geom_angle
_geom_angle_site_symmetry_1
_geom_angle_site_symmetry_3
N3 C7 Cu1 174.64(19) 4_656 .
C7 N3 Cu1 164.11(18) 4_646 .
C7 Cu1 N3 125.16(9) . .
C7 Cu1 N2 136.61(8) . .
N3 Cu1 N2 98.22(9) . .
C1 C3 C2 119.52(18) . .
C1 C3 N1 120.07(17) . .
C2 C3 N1 120.40(17) . .
C6 N2 C5 105.41(17) . .
C6 N2 Cu1 122.99(14) . .
C5 N2 Cu1 130.52(15) . .
C6 N1 C4 106.23(17) . .
C6 N1 C3 126.60(17) . .
C4 N1 C3 127.15(16) . .
C3 C1 C2 120.04(18) . 5_766
C5 C4 N1 106.71(19) . .
C1 C2 C3 120.45(19) 5_766 .
C4 C5 N2 109.60(18) . .
N2 C6 N1 112.04(18) . .

loop_
_geom_bond_atom_site_label_1
_geom_bond_atom_site_label_2
_geom_bond_distance
_geom_bond_site_symmetry_2
C7 N3 1.146(3) 4_656
C7 Cu1 1.860(2) .
N3 Cu1 1.980(2) .
Cu1 N2 1.9931(19) .
C3 C1 1.376(3) .
C3 C2 1.384(3) .
C3 N1 1.428(2) .
N2 C6 1.316(3) .
N2 C5 1.376(3) .
N1 C6 1.344(3) .
N1 C4 1.379(3) .
C1 C2 1.380(3) 5_766
C4 C5 1.347(3) .
